data_4309040
loop_
_publ_author_name
'Hugo N\'u\~nez'
'Luc\'ia Soto'
'Juan Server-Carri\'o'
'Julia Garc\'ia-Lozano'
'Amparo Sancho'
'Rafael Acerete'
'Emilio Escriv\`a'

_publ_section_title
;
Structural, Magnetic, and Spectroscopic Comparative Studies on Four New
Derivatives of DIMMAL (2-Di1H-2-imidazolylmethylmalonate): A Novel
Generator of Multidimensional Networks
;
_journal_name_full 'Inorganic Chemistry'
_journal_page_first 4644
_journal_page_last 4655
_journal_paper_doi 10.1021/ic048234x
_journal_volume 44
_journal_year 2005
_chemical_formula_sum 'C20 H18 Cu N8 O8'
_chemical_formula_weight 561.96
_space_group_IT_number 14
_symmetry_cell_setting monoclinic
_symmetry_space_group_name_Hall '-P 2ybc'
_symmetry_space_group_name_H-M 'P 1 21/c 1'
_atom_sites_solution_hydrogens geom
_atom_sites_solution_primary direct
_atom_sites_solution_secondary difmap
_audit_creation_method SHELXL-97
_cell_angle_alpha 90.00
_cell_angle_beta 126.0181(11)
_cell_angle_gamma 90.00
_cell_formula_units_Z 2
_cell_length_a 7.2199(2)
_cell_length_b 18.2281(5)
_cell_length_c 10.4093(3)
_cell_measurement_reflns_used 25
_cell_measurement_temperature 293(2)
_cell_measurement_theta_max 14
_cell_measurement_theta_min 8
_cell_volume 1108.03(6)
_computing_cell_refinement 'CAD4 EXPRESS'
_computing_data_collection 'CAD4 EXPRESS'
_computing_data_reduction 'XRAY76 (Stewart, 1976)'
_computing_molecular_graphics 'ORTEP3 (Farrugia, 1997)'
_computing_structure_refinement 'SHELXL-97 (Sheldrick, 1997)'
_computing_structure_solution 'SIR92 (Altomare, 1994)'
_diffrn_ambient_temperature 293(2)
_diffrn_measured_fraction_theta_full 0.992
_diffrn_measured_fraction_theta_max 0.992
_diffrn_measurement_device_type 'Enraf Nonius CAD4'
_diffrn_measurement_method 'Omega-2theta scans'
_diffrn_radiation_monochromator graphite
_diffrn_radiation_source 'fine-focus sealed tube'
_diffrn_radiation_type MoK\a
_diffrn_radiation_wavelength 0.71073
_diffrn_reflns_av_R_equivalents 0.0445
_diffrn_reflns_av_sigmaI/netI 0.0877
_diffrn_reflns_limit_h_max 9
_diffrn_reflns_limit_h_min 0
_diffrn_reflns_limit_k_max 23
_diffrn_reflns_limit_k_min 0
_diffrn_reflns_limit_l_max 13
_diffrn_reflns_limit_l_min -13
_diffrn_reflns_number 3225
_diffrn_reflns_theta_full 27.87
_diffrn_reflns_theta_max 27.87
_diffrn_reflns_theta_min 2.66
_diffrn_standards_decay_% 0
_diffrn_standards_interval_time 90
_diffrn_standards_number 3
_exptl_absorpt_coefficient_mu 1.054
_exptl_absorpt_correction_T_max 0.811
_exptl_absorpt_correction_T_min 0.736
_exptl_absorpt_correction_type empirical
_exptl_absorpt_process_details '(Walker et al., 1983)'
_exptl_crystal_colour purple
_exptl_crystal_density_diffrn 1.684
_exptl_crystal_density_method 'not measured'
_exptl_crystal_description prismatic
_exptl_crystal_F_000 574
_exptl_crystal_size_max 0.30
_exptl_crystal_size_mid 0.25
_exptl_crystal_size_min 0.20
_refine_diff_density_max 0.329
_refine_diff_density_min -0.485
_refine_diff_density_rms 0.081
_refine_ls_extinction_method none
_refine_ls_goodness_of_fit_ref 0.937
_refine_ls_hydrogen_treatment constr
_refine_ls_matrix_type full
_refine_ls_number_parameters 169
_refine_ls_number_reflns 2630
_refine_ls_number_restraints 0
_refine_ls_restrained_S_all 0.937
_refine_ls_R_factor_all 0.0828
_refine_ls_R_factor_gt 0.0422
_refine_ls_shift/su_max 0.000
_refine_ls_shift/su_mean 0.000
_refine_ls_structure_factor_coef Fsqd
_refine_ls_weighting_details 'calc w=1/[\s^2^(Fo^2^)+(0.0406P)^2^+0.0000P] where P=(Fo^2^+2Fc^2^)/3'
_refine_ls_weighting_scheme calc
_refine_ls_wR_factor_gt 0.0826
_refine_ls_wR_factor_ref 0.0923
_reflns_number_gt 1739
_reflns_number_total 2638
_reflns_threshold_expression >2sigma(I)
_cod_data_source_file ic048234xsi20050411_071823_3.cif
_cod_data_source_block '[Cu(HDIMMAL)2]'
_cod_original_cell_volume 1108.03(5)
_cod_original_sg_symbol_H-M 'P 21/c'
_cod_original_formula_sum 'C20 H18 Cu1 N8 O8'
_cod_database_code 4309040

loop_
_symmetry_equiv_pos_as_xyz
'x, y, z'
'-x, y+1/2, -z+1/2'
'-x, -y, -z'
'x, -y-1/2, z-1/2'

loop_
_atom_site_label
_atom_site_type_symbol
_atom_site_fract_x
_atom_site_fract_y
_atom_site_fract_z
_atom_site_U_iso_or_equiv
_atom_site_adp_type
_atom_site_occupancy
_atom_site_symmetry_multiplicity
_atom_site_calc_flag
_atom_site_refinement_flags
_atom_site_disorder_assembly
_atom_site_disorder_group
Cu1 Cu 0.0000 0.0000 0.0000 0.01876(14) Uani 1 2 d S . .
O1 O -0.2450(3) 0.10201(11) -0.1909(3) 0.0270(5) Uani 1 1 d . . .
O2 O -0.3276(3) 0.20088(10) -0.1082(2) 0.0221(4) Uani 1 1 d . . .
O3 O 0.1167(4) 0.23247(13) -0.2685(3) 0.0370(6) Uani 1 1 d . . .
O4 O -0.2252(3) 0.26559(12) -0.3334(2) 0.0316(5) Uani 1 1 d . . .
H4A H -0.2399 0.2823 -0.4121 0.047 Uiso 1 1 calc R . .
N1 N 0.4631(4) 0.15774(13) 0.2960(3) 0.0230(5) Uani 1 1 d . . .
H1 H 0.5468 0.1951 0.3119 0.028 Uiso 1 1 calc R . .
N2 N 0.2075(4) 0.07093(13) 0.1732(3) 0.0200(5) Uani 1 1 d . . .
N3 N 0.1620(4) 0.02292(12) -0.0972(3) 0.0193(5) Uani 1 1 d . . .
N4 N 0.3397(4) 0.08967(12) -0.1685(3) 0.0217(5) Uani 1 1 d . . .
H4 H 0.4026 0.1269 -0.1795 0.026 Uiso 1 1 calc R . .
C1 C -0.1992(4) 0.16384(16) -0.1323(3) 0.0203(6) Uani 1 1 d . . .
C2 C 0.0203(4) 0.20230(14) -0.0903(3) 0.0184(6) Uani 1 1 d . . .
H2 H 0.0492 0.2435 -0.0203 0.022 Uiso 1 1 calc R . .
C3 C 0.2419(4) 0.15433(14) -0.0014(3) 0.0177(5) Uani 1 1 d . . .
H3 H 0.3670 0.1865 0.0219 0.021 Uiso 1 1 calc R . .
C4 C 0.3022(4) 0.12831(14) 0.1548(3) 0.0192(6) Uani 1 1 d . . .
C5 C 0.4711(5) 0.11764(17) 0.4113(4) 0.0290(7) Uani 1 1 d . . .
H5 H 0.5661 0.1257 0.5204 0.035 Uiso 1 1 calc R . .
C6 C 0.3140(5) 0.06452(16) 0.3342(3) 0.0232(6) Uani 1 1 d . . .
H6 H 0.2818 0.0288 0.3822 0.028 Uiso 1 1 calc R . .
C7 C 0.2418(4) 0.08948(14) -0.0917(3) 0.0179(6) Uani 1 1 d . . .
C8 C 0.2106(5) -0.02076(15) -0.1823(3) 0.0226(6) Uani 1 1 d . . .
H8 H 0.1735 -0.0701 -0.2058 0.027 Uiso 1 1 calc R . .
C9 C 0.3226(5) 0.02080(15) -0.2264(3) 0.0249(6) Uani 1 1 d . . .
H9 H 0.3762 0.0053 -0.2841 0.030 Uiso 1 1 calc R . .
C10 C -0.0215(5) 0.23446(14) -0.2393(3) 0.0223(6) Uani 1 1 d . . .

loop_
_atom_site_aniso_label
_atom_site_aniso_U_11
_atom_site_aniso_U_22
_atom_site_aniso_U_33
_atom_site_aniso_U_23
_atom_site_aniso_U_13
_atom_site_aniso_U_12
Cu1 0.0186(2) 0.0189(2) 0.0222(2) -0.0018(2) 0.0139(2) -0.0036(2)
O1 0.0232(10) 0.0205(11) 0.0387(13) -0.0043(9) 0.0190(10) -0.0027(8)
O2 0.0201(9) 0.0229(11) 0.0282(11) -0.0011(8) 0.0171(9) 0.0018(8)
O3 0.0307(12) 0.0496(15) 0.0409(14) 0.0185(11) 0.0267(11) 0.0116(11)
O4 0.0269(11) 0.0421(13) 0.0322(12) 0.0174(10) 0.0209(10) 0.0121(10)
N1 0.0220(12) 0.0225(13) 0.0226(12) -0.0038(10) 0.0121(11) -0.0072(10)
N2 0.0193(11) 0.0223(12) 0.0200(12) 0.0005(10) 0.0125(11) 0.0000(10)
N3 0.0181(11) 0.0189(12) 0.0227(12) -0.0024(9) 0.0131(10) -0.0022(9)
N4 0.0227(12) 0.0215(13) 0.0292(13) 0.0011(10) 0.0198(11) -0.0008(9)
C1 0.0188(13) 0.0236(15) 0.0187(14) 0.0040(12) 0.0111(12) 0.0014(11)
C2 0.0182(13) 0.0169(14) 0.0225(14) 0.0014(11) 0.0133(12) -0.0004(11)
C3 0.0160(12) 0.0170(13) 0.0210(14) 0.0008(11) 0.0113(11) -0.0015(10)
C4 0.0182(13) 0.0155(13) 0.0258(15) 0.0007(11) 0.0140(12) 0.0009(11)
C5 0.0314(16) 0.0335(17) 0.0235(16) 0.0005(13) 0.0169(14) -0.0012(13)
C6 0.0230(14) 0.0258(15) 0.0220(15) 0.0021(12) 0.0139(13) -0.0011(12)
C7 0.0145(12) 0.0187(14) 0.0202(14) 0.0021(11) 0.0101(11) 0.0009(11)
C8 0.0224(13) 0.0219(15) 0.0268(15) -0.0030(11) 0.0163(13) 0.0011(11)
C9 0.0267(14) 0.0272(16) 0.0290(16) -0.0022(12) 0.0210(13) 0.0027(12)
C10 0.0221(14) 0.0193(15) 0.0257(15) 0.0024(12) 0.0142(13) -0.0004(12)

loop_
_atom_type_symbol
_atom_type_description
_atom_type_scat_dispersion_real
_atom_type_scat_dispersion_imag
_atom_type_scat_source
C C 0.0033 0.0016 'International Tables Vol C Tables 4.2.6.8 and 6.1.1.4'
H H 0.0000 0.0000 'International Tables Vol C Tables 4.2.6.8 and 6.1.1.4'
N N 0.0061 0.0033 'International Tables Vol C Tables 4.2.6.8 and 6.1.1.4'
O O 0.0106 0.0060 'International Tables Vol C Tables 4.2.6.8 and 6.1.1.4'
Cu Cu 0.3201 1.2651 'International Tables Vol C Tables 4.2.6.8 and 6.1.1.4'

loop_
_geom_angle_atom_site_label_1
_geom_angle_atom_site_label_2
_geom_angle_atom_site_label_3
_geom_angle
_geom_angle_site_symmetry_1
_geom_angle_site_symmetry_3
_geom_angle_publ_flag
N3 Cu1 N3 180.00(14) 3 . ?
N3 Cu1 N2 88.28(9) 3 3 ?
N3 Cu1 N2 91.72(9) . 3 ?
N3 Cu1 N2 91.72(9) 3 . ?
N3 Cu1 N2 88.28(9) . . ?
N2 Cu1 N2 180.00(16) 3 . ?
N3 Cu1 O1 78.15(8) 3 3 ?
N3 Cu1 O1 101.85(8) . 3 ?
N2 Cu1 O1 92.30(8) 3 3 ?
N2 Cu1 O1 87.70(8) . 3 ?
N3 Cu1 O1 101.85(8) 3 . ?
N3 Cu1 O1 78.15(8) . . ?
N2 Cu1 O1 87.70(8) 3 . ?
N2 Cu1 O1 92.30(8) . . ?
O1 Cu1 O1 180.00(6) 3 . ?
C1 O1 Cu1 115.07(18) . . ?
C10 O4 H4A 109.5 . . ?
C4 N1 C5 108.0(2) . . ?
C4 N1 H1 126.0 . . ?
C5 N1 H1 126.0 . . ?
C4 N2 C6 106.1(2) . . ?
C4 N2 Cu1 123.91(18) . . ?
C6 N2 Cu1 128.98(19) . . ?
C7 N3 C8 106.6(2) . . ?
C7 N3 Cu1 122.61(18) . . ?
C8 N3 Cu1 130.72(19) . . ?
C7 N4 C9 108.5(2) . . ?
C7 N4 H4 125.8 . . ?
C9 N4 H4 125.8 . . ?
O1 C1 O2 124.3(2) . . ?
O1 C1 C2 119.2(2) . . ?
O2 C1 C2 116.4(2) . . ?
C10 C2 C1 109.5(2) . . ?
C10 C2 C3 110.0(2) . . ?
C1 C2 C3 115.9(2) . . ?
C10 C2 H2 107.0 . . ?
C1 C2 H2 107.0 . . ?
C3 C2 H2 107.0 . . ?
C4 C3 C7 108.8(2) . . ?
C4 C3 C2 111.4(2) . . ?
C7 C3 C2 116.3(2) . . ?
C4 C3 H3 106.6 . . ?
C7 C3 H3 106.6 . . ?
C2 C3 H3 106.6 . . ?
N2 C4 N1 110.3(2) . . ?
N2 C4 C3 124.4(2) . . ?
N1 C4 C3 125.3(2) . . ?
C6 C5 N1 105.9(3) . . ?
C6 C5 H5 127.0 . . ?
N1 C5 H5 127.0 . . ?
C5 C6 N2 109.7(3) . . ?
C5 C6 H6 125.1 . . ?
N2 C6 H6 125.1 . . ?
N3 C7 N4 110.1(2) . . ?
N3 C7 C3 125.7(2) . . ?
N4 C7 C3 124.1(2) . . ?
C9 C8 N3 108.6(3) . . ?
C9 C8 H8 125.7 . . ?
N3 C8 H8 125.7 . . ?
N4 C9 C8 106.2(2) . . ?
N4 C9 H9 126.9 . . ?
C8 C9 H9 126.9 . . ?
O3 C10 O4 123.5(3) . . ?
O3 C10 C2 123.5(2) . . ?
O4 C10 C2 113.0(2) . . ?

loop_
_geom_bond_atom_site_label_1
_geom_bond_atom_site_label_2
_geom_bond_distance
_geom_bond_site_symmetry_2
_geom_bond_publ_flag
Cu1 N3 1.989(2) 3 ?
Cu1 N3 1.989(2) . ?
Cu1 N2 1.997(2) 3 ?
Cu1 N2 1.997(2) . ?
Cu1 O1 2.530(2) 3 ?
Cu1 O1 2.530(2) . ?
O1 C1 1.231(3) . ?
O2 C1 1.285(3) . ?
O3 C10 1.203(3) . ?
O4 C10 1.323(3) . ?
O4 H4A 0.8200 . ?
N1 C4 1.337(3) . ?
N1 C5 1.378(4) . ?
N1 H1 0.8600 . ?
N2 C4 1.324(3) . ?
N2 C6 1.378(3) . ?
N3 C7 1.330(3) . ?
N3 C8 1.381(3) . ?
N4 C7 1.343(3) . ?
N4 C9 1.366(3) . ?
N4 H4 0.8600 . ?
C1 C2 1.543(3) . ?
C2 C10 1.512(4) . ?
C2 C3 1.562(3) . ?
C2 H2 0.9800 . ?
C3 C4 1.492(4) . ?
C3 C7 1.510(4) . ?
C3 H3 0.9800 . ?
C5 C6 1.341(4) . ?
C5 H5 0.9300 . ?
C6 H6 0.9300 . ?
C8 C9 1.369(4) . ?
C8 H8 0.9300 . ?
C9 H9 0.9300 . ?

loop_
_geom_hbond_atom_site_label_D
_geom_hbond_atom_site_label_H
_geom_hbond_atom_site_label_A
_geom_hbond_distance_DH
_geom_hbond_distance_HA
_geom_hbond_distance_DA
_geom_hbond_angle_DHA
_geom_hbond_site_symmetry_A
O4 H4A O2 0.82 1.77 2.572(3) 164.5 4_565
N1 H1 O2 0.86 2.05 2.854(3) 154.5 4_666
N4 H4 O2 0.86 2.11 2.915(3) 155.0 1_655

loop_
_geom_torsion_atom_site_label_1
_geom_torsion_atom_site_label_2
_geom_torsion_atom_site_label_3
_geom_torsion_atom_site_label_4
_geom_torsion
_geom_torsion_site_symmetry_1
_geom_torsion_site_symmetry_2
_geom_torsion_site_symmetry_3
_geom_torsion_site_symmetry_4
_geom_torsion_publ_flag
N3 Cu1 O1 C1 84.79(19) 3 . . . ?
N3 Cu1 O1 C1 -95.21(19) . . . . ?
N2 Cu1 O1 C1 172.55(19) 3 . . . ?
N2 Cu1 O1 C1 -7.45(19) . . . . ?
O1 Cu1 O1 C1 -104(82) 3 . . . ?
N3 Cu1 N2 C4 -151.8(2) 3 . . . ?
N3 Cu1 N2 C4 28.2(2) . . . . ?
N2 Cu1 N2 C4 -4(30) 3 . . . ?
O1 Cu1 N2 C4 130.1(2) 3 . . . ?
O1 Cu1 N2 C4 -49.9(2) . . . . ?
N3 Cu1 N2 C6 41.6(2) 3 . . . ?
N3 Cu1 N2 C6 -138.4(2) . . . . ?
N2 Cu1 N2 C6 -171(30) 3 . . . ?
O1 Cu1 N2 C6 -36.4(2) 3 . . . ?
O1 Cu1 N2 C6 143.6(2) . . . . ?
N3 Cu1 N3 C7 170(100) 3 . . . ?
N2 Cu1 N3 C7 145.0(2) 3 . . . ?
N2 Cu1 N3 C7 -35.0(2) . . . . ?
O1 Cu1 N3 C7 -122.3(2) 3 . . . ?
O1 Cu1 N3 C7 57.7(2) . . . . ?
N3 Cu1 N3 C8 -8(100) 3 . . . ?
N2 Cu1 N3 C8 -33.3(2) 3 . . . ?
N2 Cu1 N3 C8 146.7(2) . . . . ?
O1 Cu1 N3 C8 59.4(2) 3 . . . ?
O1 Cu1 N3 C8 -120.6(2) . . . . ?
Cu1 O1 C1 O2 -109.1(3) . . . . ?
Cu1 O1 C1 C2 73.7(3) . . . . ?
O1 C1 C2 C10 79.5(3) . . . . ?
O2 C1 C2 C10 -97.9(3) . . . . ?
O1 C1 C2 C3 -45.6(4) . . . . ?
O2 C1 C2 C3 137.0(2) . . . . ?
C10 C2 C3 C4 173.9(2) . . . . ?
C1 C2 C3 C4 -61.2(3) . . . . ?
C10 C2 C3 C7 -60.6(3) . . . . ?
C1 C2 C3 C7 64.2(3) . . . . ?
C6 N2 C4 N1 0.3(3) . . . . ?
Cu1 N2 C4 N1 -168.83(17) . . . . ?
C6 N2 C4 C3 178.5(2) . . . . ?
Cu1 N2 C4 C3 9.3(4) . . . . ?
C5 N1 C4 N2 -0.5(3) . . . . ?
C5 N1 C4 C3 -178.6(3) . . . . ?
C7 C3 C4 N2 -48.1(3) . . . . ?
C2 C3 C4 N2 81.5(3) . . . . ?
C7 C3 C4 N1 129.7(3) . . . . ?
C2 C3 C4 N1 -100.7(3) . . . . ?
C4 N1 C5 C6 0.5(3) . . . . ?
N1 C5 C6 N2 -0.3(3) . . . . ?
C4 N2 C6 C5 0.0(3) . . . . ?
Cu1 N2 C6 C5 168.4(2) . . . . ?
C8 N3 C7 N4 -0.4(3) . . . . ?
Cu1 N3 C7 N4 -179.00(17) . . . . ?
C8 N3 C7 C3 -175.6(2) . . . . ?
Cu1 N3 C7 C3 5.8(4) . . . . ?
C9 N4 C7 N3 0.1(3) . . . . ?
C9 N4 C7 C3 175.4(2) . . . . ?
C4 C3 C7 N3 39.9(3) . . . . ?
C2 C3 C7 N3 -86.8(3) . . . . ?
C4 C3 C7 N4 -134.6(3) . . . . ?
C2 C3 C7 N4 98.6(3) . . . . ?
C7 N3 C8 C9 0.5(3) . . . . ?
Cu1 N3 C8 C9 178.97(19) . . . . ?
C7 N4 C9 C8 0.2(3) . . . . ?
N3 C8 C9 N4 -0.4(3) . . . . ?
C1 C2 C10 O3 -139.5(3) . . . . ?
C3 C2 C10 O3 -11.0(4) . . . . ?
C1 C2 C10 O4 41.1(3) . . . . ?
C3 C2 C10 O4 169.5(2) . . . . ?
